data_4100661
_journal_name_full 'Journal of the American Chemical Society'
_journal_paper_doi 10.1021/ja043401d
_journal_year 2005
_chemical_formula_sum 'C45 H39 Au2 Cl3 P2'
_chemical_formula_weight 1141.98
_space_group_IT_number 14
_symmetry_cell_setting monoclinic
_symmetry_space_group_name_Hall '-P 2ybc'
_symmetry_space_group_name_H-M 'P 1 21/c 1'
_cell_angle_alpha 90.00
_cell_angle_beta 101.5020(10)
_cell_angle_gamma 90.00
_cell_formula_units_Z 4
_cell_length_a 12.0567(7)
_cell_length_b 21.0432(12)
_cell_length_c 16.1596(9)
_cell_measurement_temperature 273(2)
_cell_volume 4017.5(4)
_diffrn_ambient_temperature 273(2)
_exptl_crystal_density_diffrn 1.888
_cod_depositor_comments
;
The following automatic conversions were performed:
'_symmetry_cell_setting' value 'Monoclinic' changed to 'monoclinic'
according to '/home/saulius/struct/CIF-dictionaries/cif_core.dic'
dictionary named 'cif_core.dic' version 2.4.1 from 2010-06-29.

Automatic conversion script
Id: cif_fix_enum 1527 2010-12-29 10:47:43Z saulius 
;
_cod_original_sg_symbol_H-M 'P 21/c'
_cod_database_code 4100661

loop_
_symmetry_equiv_pos_as_xyz
'x, y, z'
'-x, y+1/2, -z+1/2'
'-x, -y, -z'
'x, -y-1/2, z-1/2'

loop_
_atom_site_label
_atom_site_type_symbol
_atom_site_fract_x
_atom_site_fract_y
_atom_site_fract_z
_atom_site_U_iso_or_equiv
_atom_site_adp_type
_atom_site_occupancy
_atom_site_symmetry_multiplicity
_atom_site_calc_flag
_atom_site_refinement_flags
_atom_site_disorder_assembly
_atom_site_disorder_group
Au1 Au 0.672471(8) 0.927135(5) 0.017823(6) 0.01111(3) Uani 1 1 d . . .
Au2 Au 0.681777(9) 0.786168(5) 0.016650(6) 0.01224(3) Uani 1 1 d . . .
P1 P 0.45308(6) 0.84743(3) -0.08243(5) 0.01222(14) Uani 1 1 d . . .
P2 P 0.90578(6) 0.85870(3) 0.11344(5) 0.01283(14) Uani 1 1 d . . .
C1 C 0.4992(2) 0.92358(13) -0.04131(17) 0.0133(6) Uani 1 1 d . . .
H1A H 0.4540 0.9361 -0.0006 0.016 Uiso 1 1 calc R . .
H1B H 0.4856 0.9542 -0.0870 0.016 Uiso 1 1 calc R . .
C2 C 0.5051(2) 0.78475(13) -0.01309(18) 0.0151(6) Uani 1 1 d . . .
H2A H 0.4795 0.7445 -0.0393 0.018 Uiso 1 1 calc R . .
H2B H 0.4755 0.7887 0.0383 0.018 Uiso 1 1 calc R . .
C3 C 0.8571(2) 0.79481(14) 0.04487(18) 0.0160(6) Uani 1 1 d . . .
H3A H 0.8894 0.7556 0.0707 0.019 Uiso 1 1 calc R . .
H3B H 0.8841 0.8006 -0.0073 0.019 Uiso 1 1 calc R . .
C4 C 0.8458(2) 0.93341(13) 0.07708(18) 0.0157(6) Uani 1 1 d . . .
H4A H 0.8881 0.9511 0.0373 0.019 Uiso 1 1 calc R . .
H4B H 0.8534 0.9623 0.1246 0.019 Uiso 1 1 calc R . .
C5 C 0.6231(2) 0.92799(13) 0.12906(17) 0.0141(6) Uani 1 1 d . . .
C6 C 0.5876(2) 0.92836(13) 0.19378(18) 0.0157(6) Uani 1 1 d . . .
C7 C 0.7224(2) 0.93043(13) -0.09305(18) 0.0141(6) Uani 1 1 d . . .
C8 C 0.7588(2) 0.93392(14) -0.15732(18) 0.0149(6) Uani 1 1 d . . .
C9 C 0.5550(2) 0.92633(13) 0.27487(18) 0.0153(6) Uani 1 1 d . . .
C10 C 0.4627(3) 0.95967(15) 0.29211(19) 0.0196(6) Uani 1 1 d . . .
H10 H 0.4177 0.9832 0.2496 0.023 Uiso 1 1 calc R . .
C11 C 0.4372(3) 0.95820(17) 0.3716(2) 0.0276(7) Uani 1 1 d . . .
H11 H 0.3761 0.9814 0.3825 0.033 Uiso 1 1 calc R . .
C12 C 0.5020(3) 0.92231(17) 0.4352(2) 0.0293(8) Uani 1 1 d . . .
H12 H 0.4852 0.9217 0.4889 0.035 Uiso 1 1 calc R . .
C13 C 0.5918(3) 0.88745(16) 0.4182(2) 0.0284(8) Uani 1 1 d . . .
H13 H 0.6349 0.8626 0.4603 0.034 Uiso 1 1 calc R . .
C14 C 0.6180(3) 0.88938(15) 0.33896(19) 0.0210(7) Uani 1 1 d . . .
H14 H 0.6786 0.8656 0.3282 0.025 Uiso 1 1 calc R . .
C15 C 0.7918(2) 0.93724(14) -0.23807(17) 0.0140(6) Uani 1 1 d . . .
C16 C 0.7767(3) 0.88433(15) -0.29140(19) 0.0194(6) Uani 1 1 d . . .
H16 H 0.7502 0.8465 -0.2727 0.023 Uiso 1 1 calc R . .
C17 C 0.8004(3) 0.88744(16) -0.3712(2) 0.0257(7) Uani 1 1 d . . .
H17 H 0.7901 0.8516 -0.4056 0.031 Uiso 1 1 calc R . .
C18 C 0.8394(3) 0.94293(17) -0.4007(2) 0.0286(8) Uani 1 1 d . . .
H18 H 0.8541 0.9450 -0.4550 0.034 Uiso 1 1 calc R . .
C19 C 0.8565(3) 0.99560(16) -0.3479(2) 0.0246(7) Uani 1 1 d . . .
H19 H 0.8840 1.0331 -0.3667 0.029 Uiso 1 1 calc R . .
C20 C 0.8329(3) 0.99288(15) -0.26766(18) 0.0204(6) Uani 1 1 d . . .
H20 H 0.8447 1.0286 -0.2331 0.024 Uiso 1 1 calc R . .
C21 C 0.2990(2) 0.84754(14) -0.10662(18) 0.0163(6) Uani 1 1 d . . .
C22 C 0.2385(3) 0.89984(15) -0.14557(19) 0.0208(7) Uani 1 1 d . . .
H22 H 0.2769 0.9358 -0.1582 0.025 Uiso 1 1 calc R . .
C23 C 0.1219(3) 0.89810(16) -0.1652(2) 0.0255(7) Uani 1 1 d . . .
H23 H 0.0822 0.9330 -0.1911 0.031 Uiso 1 1 calc R . .
C24 C 0.0630(3) 0.84486(16) -0.1468(2) 0.0290(8) Uani 1 1 d . . .
H24 H -0.0157 0.8440 -0.1604 0.035 Uiso 1 1 calc R . .
C25 C 0.1229(3) 0.79319(16) -0.1082(2) 0.0322(8) Uani 1 1 d . . .
H25 H 0.0843 0.7573 -0.0956 0.039 Uiso 1 1 calc R . .
C26 C 0.2395(3) 0.79469(15) -0.0883(2) 0.0248(7) Uani 1 1 d . . .
H26 H 0.2789 0.7597 -0.0622 0.030 Uiso 1 1 calc R . .
C27 C 0.4897(2) 0.83514(14) -0.18379(18) 0.0144(6) Uani 1 1 d . . .
C28 C 0.4753(2) 0.88487(14) -0.24221(18) 0.0175(6) Uani 1 1 d . . .
H28 H 0.4529 0.9247 -0.2267 0.021 Uiso 1 1 calc R . .
C29 C 0.4941(3) 0.87527(15) -0.32272(19) 0.0202(6) Uani 1 1 d . . .
H29 H 0.4855 0.9087 -0.3611 0.024 Uiso 1 1 calc R . .
C30 C 0.5259(3) 0.81568(15) -0.34643(19) 0.0219(7) Uani 1 1 d . . .
H30 H 0.5374 0.8091 -0.4010 0.026 Uiso 1 1 calc R . .
C31 C 0.5404(2) 0.76603(15) -0.28916(19) 0.0201(6) Uani 1 1 d . . .
H31 H 0.5619 0.7261 -0.3051 0.024 Uiso 1 1 calc R . .
C32 C 0.5228(2) 0.77585(14) -0.20779(19) 0.0187(6) Uani 1 1 d . . .
H32 H 0.5333 0.7426 -0.1692 0.022 Uiso 1 1 calc R . .
C33 C 1.0594(2) 0.86263(14) 0.12693(19) 0.0174(6) Uani 1 1 d . . .
C34 C 1.1110(3) 0.90123(15) 0.0766(2) 0.0232(7) Uani 1 1 d . . .
H34 H 1.0672 0.9279 0.0372 0.028 Uiso 1 1 calc R . .
C35 C 1.2274(3) 0.90054(16) 0.0845(2) 0.0298(8) Uani 1 1 d . . .
H35 H 1.2614 0.9268 0.0505 0.036 Uiso 1 1 calc R . .
C36 C 1.2931(3) 0.86098(18) 0.1425(2) 0.0339(9) Uani 1 1 d . . .
H36 H 1.3713 0.8607 0.1478 0.041 Uiso 1 1 calc R . .
C37 C 1.2425(3) 0.8218(2) 0.1926(3) 0.0424(10) Uani 1 1 d . . .
H37 H 1.2865 0.7946 0.2311 0.051 Uiso 1 1 calc R . .
C38 C 1.1262(3) 0.82302(18) 0.1856(2) 0.0322(8) Uani 1 1 d . . .
H38 H 1.0925 0.7972 0.2204 0.039 Uiso 1 1 calc R . .
C39 C 0.8835(2) 0.84375(14) 0.21889(18) 0.0142(6) Uani 1 1 d . . .
C40 C 0.9234(3) 0.88848(14) 0.28176(19) 0.0189(6) Uani 1 1 d . . .
H40 H 0.9520 0.9271 0.2673 0.023 Uiso 1 1 calc R . .
C41 C 0.9206(3) 0.87585(15) 0.36506(19) 0.0204(6) Uani 1 1 d . . .
H41 H 0.9477 0.9058 0.4066 0.024 Uiso 1 1 calc R . .
C42 C 0.8775(2) 0.81848(15) 0.38690(18) 0.0190(6) Uani 1 1 d . . .
H42 H 0.8765 0.8097 0.4432 0.023 Uiso 1 1 calc R . .
C43 C 0.8361(2) 0.77431(15) 0.32509(19) 0.0192(6) Uani 1 1 d . . .
H43 H 0.8061 0.7361 0.3397 0.023 Uiso 1 1 calc R . .
C44 C 0.8394(2) 0.78696(13) 0.24121(18) 0.0157(6) Uani 1 1 d . . .
H44 H 0.8117 0.7571 0.1998 0.019 Uiso 1 1 calc R . .
C90 C 0.7912(3) 0.11910(17) 0.3964(2) 0.0310(8) Uani 1 1 d . . .
H90 H 0.7339 0.1410 0.3545 0.037 Uiso 1 1 calc R . .
Cl1 Cl 0.75732(10) 0.13017(5) 0.49667(7) 0.0472(3) Uani 1 1 d . . .
Cl2 Cl 0.92217(10) 0.15214(7) 0.39325(8) 0.0685(4) Uani 1 1 d . . .
Cl3 Cl 0.78727(12) 0.03842(5) 0.37098(7) 0.0626(3) Uani 1 1 d . . .

loop_
_atom_site_aniso_label
_atom_site_aniso_U_11
_atom_site_aniso_U_22
_atom_site_aniso_U_33
_atom_site_aniso_U_23
_atom_site_aniso_U_13
_atom_site_aniso_U_12
Au1 0.01303(6) 0.01046(6) 0.00976(5) 0.00044(4) 0.00205(4) -0.00042(4)
Au2 0.01329(6) 0.01077(6) 0.01179(6) 0.00026(4) 0.00043(4) -0.00017(4)
P1 0.0128(4) 0.0120(4) 0.0116(3) 0.0000(3) 0.0016(3) 0.0002(3)
P2 0.0120(4) 0.0140(4) 0.0119(3) -0.0002(3) 0.0011(3) -0.0011(3)
C1 0.0124(13) 0.0144(14) 0.0127(14) -0.0004(10) 0.0015(11) 0.0030(11)
C2 0.0161(14) 0.0138(15) 0.0143(14) 0.0023(10) 0.0003(11) -0.0017(11)
C3 0.0174(14) 0.0166(15) 0.0136(14) -0.0019(11) 0.0021(11) -0.0001(12)
C4 0.0150(14) 0.0123(14) 0.0187(15) 0.0015(11) 0.0005(11) -0.0028(11)
C5 0.0136(14) 0.0124(14) 0.0155(14) 0.0003(11) 0.0007(11) 0.0014(11)
C6 0.0141(14) 0.0123(14) 0.0192(15) 0.0002(11) 0.0000(11) -0.0006(11)
C7 0.0131(13) 0.0125(14) 0.0159(14) 0.0013(11) 0.0013(11) 0.0001(11)
C8 0.0111(13) 0.0153(14) 0.0173(15) 0.0005(11) 0.0003(11) -0.0003(11)
C9 0.0143(14) 0.0149(15) 0.0170(15) -0.0037(11) 0.0036(11) -0.0028(11)
C10 0.0187(15) 0.0238(16) 0.0159(15) 0.0029(12) 0.0027(12) 0.0065(13)
C11 0.0223(17) 0.035(2) 0.0273(19) -0.0023(14) 0.0101(14) 0.0050(15)
C12 0.037(2) 0.040(2) 0.0139(16) -0.0001(14) 0.0120(14) -0.0072(16)
C13 0.034(2) 0.0306(19) 0.0180(17) 0.0084(13) 0.0000(14) 0.0010(15)
C14 0.0205(16) 0.0209(17) 0.0211(16) 0.0029(12) 0.0029(13) 0.0033(13)
C15 0.0099(13) 0.0195(15) 0.0120(14) 0.0006(11) 0.0009(10) 0.0008(11)
C16 0.0178(15) 0.0184(16) 0.0209(16) -0.0010(12) 0.0014(12) 0.0024(12)
C17 0.0295(18) 0.0284(19) 0.0195(17) -0.0050(13) 0.0058(14) 0.0061(14)
C18 0.0248(17) 0.045(2) 0.0178(17) 0.0017(14) 0.0079(13) 0.0052(15)
C19 0.0201(16) 0.0308(18) 0.0244(17) 0.0059(13) 0.0084(13) -0.0082(14)
C20 0.0249(17) 0.0211(16) 0.0149(15) -0.0033(12) 0.0035(12) -0.0046(13)
C21 0.0123(14) 0.0189(15) 0.0168(15) -0.0034(11) 0.0012(11) 0.0000(11)
C22 0.0189(16) 0.0197(16) 0.0221(17) 0.0008(12) -0.0003(13) 0.0000(13)
C23 0.0189(16) 0.0233(17) 0.0316(19) 0.0036(14) -0.0011(14) 0.0070(13)
C24 0.0138(16) 0.032(2) 0.038(2) -0.0020(15) -0.0022(14) 0.0010(14)
C25 0.0179(17) 0.0243(18) 0.052(2) 0.0055(16) 0.0013(16) -0.0066(14)
C26 0.0186(16) 0.0187(16) 0.0354(19) 0.0060(13) 0.0013(14) 0.0000(13)
C27 0.0107(13) 0.0197(15) 0.0122(14) -0.0005(11) 0.0008(11) -0.0014(11)
C28 0.0191(15) 0.0164(15) 0.0162(15) -0.0013(11) 0.0016(12) 0.0009(12)
C29 0.0217(16) 0.0244(16) 0.0138(15) 0.0017(12) 0.0019(12) 0.0023(13)
C30 0.0231(16) 0.0282(18) 0.0146(15) -0.0070(12) 0.0043(12) -0.0047(14)
C31 0.0183(15) 0.0184(16) 0.0238(17) -0.0080(12) 0.0047(13) -0.0001(12)
C32 0.0176(15) 0.0185(15) 0.0191(16) -0.0016(12) 0.0016(12) -0.0001(12)
C33 0.0149(15) 0.0193(16) 0.0177(15) -0.0059(11) 0.0021(12) -0.0021(12)
C34 0.0227(17) 0.0232(17) 0.0271(18) -0.0069(13) 0.0134(14) -0.0004(13)
C35 0.0283(19) 0.0264(18) 0.041(2) -0.0139(15) 0.0219(16) -0.0086(15)
C36 0.0160(17) 0.049(2) 0.038(2) -0.0187(17) 0.0085(15) -0.0078(16)
C37 0.0172(18) 0.069(3) 0.038(2) 0.006(2) -0.0004(16) 0.0069(18)
C38 0.0159(17) 0.046(2) 0.033(2) 0.0123(16) 0.0021(14) -0.0010(15)
C39 0.0115(14) 0.0193(15) 0.0108(14) 0.0009(11) 0.0002(11) 0.0009(11)
C40 0.0206(16) 0.0173(16) 0.0185(16) 0.0001(11) 0.0028(12) -0.0025(12)
C41 0.0184(16) 0.0268(17) 0.0146(15) -0.0025(12) 0.0002(12) -0.0057(13)
C42 0.0189(15) 0.0253(17) 0.0119(14) 0.0026(12) 0.0011(12) 0.0033(13)
C43 0.0187(15) 0.0194(16) 0.0201(16) 0.0059(12) 0.0053(12) 0.0008(12)
C44 0.0171(15) 0.0120(14) 0.0178(15) -0.0008(11) 0.0029(12) 0.0020(11)
C90 0.0257(18) 0.0281(19) 0.037(2) 0.0016(15) -0.0004(15) 0.0006(15)
Cl1 0.0527(6) 0.0487(6) 0.0419(6) -0.0039(4) 0.0135(5) 0.0058(5)
Cl2 0.0344(6) 0.1095(11) 0.0587(8) 0.0056(7) 0.0024(5) -0.0287(6)
Cl3 0.1056(10) 0.0287(5) 0.0478(7) -0.0030(4) 0.0020(6) 0.0096(6)

loop_
_geom_bond_atom_site_label_1
_geom_bond_atom_site_label_2
_geom_bond_distance
_geom_bond_site_symmetry_2
_geom_bond_publ_flag
Au1 C7 2.002(3) . ?
Au1 C5 2.003(3) . ?
Au1 C1 2.119(3) . ?
Au1 C4 2.123(3) . ?
Au1 Au2 2.9687(2) . ?
Au2 C3 2.079(3) . ?
Au2 C2 2.089(3) . ?
P1 C2 1.763(3) . ?
P1 C1 1.781(3) . ?
P1 C27 1.798(3) . ?
P1 C21 1.821(3) . ?
P2 C3 1.766(3) . ?
P2 C4 1.780(3) . ?
P2 C39 1.805(3) . ?
P2 C33 1.823(3) . ?
C5 C6 1.207(4) . ?
C6 C9 1.442(4) . ?
C7 C8 1.208(4) . ?
C8 C15 1.439(4) . ?
C9 C10 1.390(4) . ?
C9 C14 1.393(4) . ?
C10 C11 1.380(4) . ?
C11 C12 1.384(5) . ?
C12 C13 1.381(5) . ?
C13 C14 1.378(4) . ?
C15 C20 1.393(4) . ?
C15 C16 1.397(4) . ?
C16 C17 1.377(4) . ?
C17 C18 1.379(5) . ?
C18 C19 1.389(5) . ?
C19 C20 1.383(4) . ?
C21 C26 1.387(4) . ?
C21 C22 1.398(4) . ?
C22 C23 1.378(4) . ?
C23 C24 1.390(5) . ?
C24 C25 1.383(5) . ?
C25 C26 1.379(4) . ?
C27 C32 1.389(4) . ?
C27 C28 1.397(4) . ?
C28 C29 1.379(4) . ?
C29 C30 1.387(4) . ?
C30 C31 1.384(4) . ?
C31 C32 1.388(4) . ?
C33 C34 1.382(4) . ?
C33 C38 1.392(4) . ?
C34 C35 1.384(4) . ?
C35 C36 1.379(5) . ?
C36 C37 1.380(5) . ?
C37 C38 1.385(5) . ?
C39 C44 1.385(4) . ?
C39 C40 1.398(4) . ?
C40 C41 1.379(4) . ?
C41 C42 1.388(4) . ?
C42 C43 1.383(4) . ?
C43 C44 1.390(4) . ?
C90 Cl2 1.735(4) . ?
C90 Cl3 1.745(4) . ?
C90 Cl1 1.764(4) . ?
